data_1545701
loop_
_publ_author_name
'Nguyen, Andy Ich'
'Wang, Jianing'
'Levine, Daniel S.'
'Ziegler, Micah S.'
'Tilley, T. Don'

_publ_section_title
;
 Synthetic Control and Empirical Prediction of Redox Potentials for Co4O4
 Cubanes over a 1.4 V Range: Implications for Catalyst Design and
 Evaluation of High-Valent Intermediates in Water Oxidation
;
_journal_name_full 'Chem. Sci.'
_journal_paper_doi 10.1039/C7SC00627F
_journal_year 2017
_chemical_formula_moiety 'C28 H26 Co4 F6 N4 O12'
_chemical_formula_sum 'C28 H26 Co4 F6 N4 O12'
_chemical_formula_weight 960.25
_chemical_name_common jw116b
_space_group_crystal_system orthorhombic
_space_group_IT_number 61
_space_group_name_Hall '-P 2ac 2ab'
_space_group_name_H-M_alt 'P b c a'
_symmetry_space_group_name_Hall '-P 2ac 2ab'
_symmetry_space_group_name_H-M 'P b c a'
_atom_sites_solution_hydrogens geom
_atom_sites_solution_primary iterative
_atom_sites_solution_secondary difmap
_audit_creation_method SHELXL-2014/7
_audit_update_record
;
2017-02-10 deposited with the CCDC.
2017-04-04 downloaded from the CCDC.
;
_cell_angle_alpha 90
_cell_angle_beta 90
_cell_angle_gamma 90
_cell_formula_units_Z 8
_cell_length_a 19.2150(5)
_cell_length_b 17.7981(5)
_cell_length_c 19.7244(6)
_cell_measurement_reflns_used 9955
_cell_measurement_temperature 100(2)
_cell_measurement_theta_max 25.37
_cell_measurement_theta_min 2.29
_cell_volume 6745.6(3)
_computing_cell_refinement 'Bruker APEX3'
_computing_data_collection 'Bruker APEX'
_computing_data_reduction 'Bruker APEX3'
_computing_molecular_graphics ORTEP-32
_computing_publication_material WinGX
_computing_structure_refinement 'SHELXL-2014/7 (Sheldrick, 2014)'
_computing_structure_solution 'SHELXT-2014/4 (Sheldrick 2014)'
_diffrn_ambient_temperature 100(2)
_diffrn_detector_area_resol_mean 8.366
_diffrn_measured_fraction_theta_full 1.000
_diffrn_measured_fraction_theta_max 1.000
_diffrn_measurement_device_type 'Bruker APEX-II CCD'
_diffrn_measurement_method 'phi and omega scans'
_diffrn_radiation_type MoK\a
_diffrn_radiation_wavelength 0.71073
_diffrn_reflns_av_R_equivalents 0.1026
_diffrn_reflns_av_unetI/netI 0.0487
_diffrn_reflns_Laue_measured_fraction_full 1.000
_diffrn_reflns_Laue_measured_fraction_max 1.000
_diffrn_reflns_limit_h_max 23
_diffrn_reflns_limit_h_min -23
_diffrn_reflns_limit_k_max 21
_diffrn_reflns_limit_k_min -21
_diffrn_reflns_limit_l_max 23
_diffrn_reflns_limit_l_min -23
_diffrn_reflns_number 99578
_diffrn_reflns_point_group_measured_fraction_full 1.000
_diffrn_reflns_point_group_measured_fraction_max 1.000
_diffrn_reflns_theta_full 25.000
_diffrn_reflns_theta_max 25.350
_diffrn_reflns_theta_min 1.870
_diffrn_source 'microfocus sealed tube'
_exptl_absorpt_coefficient_mu 2.035
_exptl_absorpt_correction_T_max 0.5466
_exptl_absorpt_correction_T_min 0.5001
_exptl_absorpt_correction_type multi-scan
_exptl_absorpt_process_details SADABS
_exptl_crystal_colour black
_exptl_crystal_density_diffrn 1.891
_exptl_crystal_description block
_exptl_crystal_F_000 3840
_exptl_crystal_size_max 0.100
_exptl_crystal_size_mid 0.100
_exptl_crystal_size_min 0.100
_refine_diff_density_max 2.123
_refine_diff_density_min -0.431
_refine_diff_density_rms 0.121
_refine_ls_extinction_method none
_refine_ls_goodness_of_fit_ref 1.048
_refine_ls_hydrogen_treatment constr
_refine_ls_matrix_type full
_refine_ls_number_parameters 545
_refine_ls_number_reflns 6170
_refine_ls_number_restraints 12
_refine_ls_restrained_S_all 1.048
_refine_ls_R_factor_all 0.0731
_refine_ls_R_factor_gt 0.0482
_refine_ls_shift/su_max 0.001
_refine_ls_shift/su_mean 0.000
_refine_ls_structure_factor_coef Fsqd
_refine_ls_weighting_details 'w=1/[\s^2^(Fo^2^)+(0.0612P)^2^+19.0054P] where P=(Fo^2^+2Fc^2^)/3'
_refine_ls_weighting_scheme calc
_refine_ls_wR_factor_gt 0.1156
_refine_ls_wR_factor_ref 0.1292
_reflns_Friedel_coverage 0.000
_reflns_number_gt 4626
_reflns_number_total 6170
_reflns_threshold_expression 'I > 2\s(I)'
_cod_data_source_file c7sc00627f2.cif
_cod_data_source_block shelx
_cod_database_code 1545701
_shelx_shelxl_version_number 2014/7
_shelx_space_group_comment
;
The symmetry employed for this shelxl refinement is uniquely defined
by the following loop, which should always be used as a source of
symmetry information in preference to the above space-group names.
They are only intended as comments.
;
_shelx_estimated_absorpt_t_min 0.822
_shelx_estimated_absorpt_t_max 0.822

loop_
_space_group_symop_operation_xyz
'x, y, z'
'-x+1/2, -y, z+1/2'
'-x, y+1/2, -z+1/2'
'x+1/2, -y+1/2, -z'
'-x, -y, -z'
'x-1/2, y, -z-1/2'
'x, -y-1/2, z-1/2'
'-x-1/2, y-1/2, z'

loop_
_atom_site_label
_atom_site_type_symbol
_atom_site_fract_x
_atom_site_fract_y
_atom_site_fract_z
_atom_site_U_iso_or_equiv
_atom_site_adp_type
_atom_site_occupancy
_atom_site_site_symmetry_order
_atom_site_calc_flag
_atom_site_refinement_flags_posn
_atom_site_refinement_flags_adp
_atom_site_refinement_flags_occupancy
_atom_site_disorder_assembly
_atom_site_disorder_group
C1 C 0.4866(3) 0.8774(3) 0.5726(3) 0.0239(11) Uani 1 1 d . . . . .
C3 C 0.2883(3) 0.8489(3) 0.7341(3) 0.0258(11) Uani 1 1 d . . . . .
C5 C 0.4277(3) 0.6342(3) 0.4721(3) 0.0251(11) Uani 1 1 d . . . . .
C7 C 0.2346(2) 0.6023(3) 0.6289(2) 0.0234(11) Uani 1 1 d . . . . .
C9 C 0.5349(3) 0.7724(3) 0.7379(3) 0.0292(12) Uani 1 1 d . . . . .
H9 H 0.5545 0.8013 0.7021 0.035 Uiso 1 1 calc R U . . .
C10 C 0.5771(3) 0.7504(3) 0.7899(3) 0.0334(13) Uani 1 1 d . . . . .
H10 H 0.6251 0.7632 0.7900 0.040 Uiso 1 1 calc R U . . .
C11 C 0.5488(3) 0.7090(3) 0.8426(3) 0.0343(13) Uani 1 1 d . . . . .
H11 H 0.5770 0.6931 0.8795 0.041 Uiso 1 1 calc R U . . .
C12 C 0.4794(3) 0.6916(3) 0.8406(3) 0.0287(12) Uani 1 1 d . . . . .
H12 H 0.4586 0.6636 0.8763 0.034 Uiso 1 1 calc R U . . .
C13 C 0.4408(3) 0.7150(3) 0.7867(3) 0.0273(12) Uani 1 1 d . . . . .
H13 H 0.3927 0.7023 0.7858 0.033 Uiso 1 1 calc R U . . .
C14 C 0.5032(2) 0.6026(3) 0.6672(2) 0.0217(11) Uani 1 1 d . . . . .
H14 H 0.5215 0.6426 0.6407 0.026 Uiso 1 1 calc R U . . .
C15 C 0.5483(3) 0.5614(3) 0.7069(3) 0.0266(11) Uani 1 1 d . . . . .
H15 H 0.5966 0.5730 0.7074 0.032 Uiso 1 1 calc R U . . .
C16 C 0.5230(3) 0.5034(3) 0.7460(3) 0.0266(11) Uani 1 1 d . . . . .
H16 H 0.5531 0.4743 0.7737 0.032 Uiso 1 1 calc R U . . .
C17 C 0.4521(3) 0.4888(3) 0.7436(3) 0.0326(13) Uani 1 1 d . . . . .
H17 H 0.4327 0.4492 0.7697 0.039 Uiso 1 1 calc R U . . .
C18 C 0.4102(3) 0.5324(3) 0.7028(3) 0.0286(12) Uani 1 1 d . . . . .
H18 H 0.3617 0.5221 0.7020 0.034 Uiso 1 1 calc R U . . .
C19 C 0.3260(3) 0.8974(3) 0.4539(3) 0.0352(13) Uani 1 1 d . . . . .
H19 H 0.3474 0.9263 0.4886 0.042 Uiso 1 1 calc R U . . .
C20 C 0.2906(3) 0.9342(3) 0.4035(4) 0.0509(18) Uani 1 1 d . . . . .
H20 H 0.2876 0.9875 0.4035 0.061 Uiso 1 1 calc R U . . .
C21 C 0.2593(3) 0.8927(3) 0.3527(3) 0.0425(15) Uani 1 1 d . . . . .
H21 H 0.2351 0.9171 0.3169 0.051 Uiso 1 1 calc R U . . .
C22 C 0.2636(3) 0.8153(4) 0.3548(3) 0.0403(14) Uani 1 1 d . . . . .
H22 H 0.2421 0.7854 0.3209 0.048 Uiso 1 1 calc R U . . .
C23 C 0.2998(3) 0.7824(3) 0.4072(3) 0.0313(12) Uani 1 1 d . . . . .
H23 H 0.3024 0.7291 0.4089 0.038 Uiso 1 1 calc R U . . .
C24 C 0.1928(3) 0.8785(3) 0.5684(3) 0.0258(11) Uani 1 1 d . . . . .
H24 H 0.2222 0.9066 0.5978 0.031 Uiso 1 1 calc R U . . .
C25 C 0.1413(3) 0.9156(3) 0.5332(3) 0.0319(13) Uani 1 1 d . . . . .
H25 H 0.1353 0.9683 0.5383 0.038 Uiso 1 1 calc R U . . .
C26 C 0.0989(3) 0.8754(3) 0.4906(3) 0.0292(12) Uani 1 1 d . . . . .
H26 H 0.0627 0.8997 0.4662 0.035 Uiso 1 1 calc R U . . .
C27 C 0.1097(3) 0.7993(3) 0.4836(3) 0.0291(12) Uani 1 1 d . . . . .
H27 H 0.0813 0.7703 0.4541 0.035 Uiso 1 1 calc R U . . .
C28 C 0.1624(3) 0.7657(3) 0.5202(3) 0.0265(11) Uani 1 1 d . . . . .
H28 H 0.1700 0.7133 0.5147 0.032 Uiso 1 1 calc R U . . .
N1 N 0.4666(2) 0.7549(2) 0.7350(2) 0.0219(9) Uani 1 1 d . . . . .
N2 N 0.4344(2) 0.5888(2) 0.6642(2) 0.0219(9) Uani 1 1 d . . . . .
N3 N 0.3317(2) 0.8223(2) 0.4562(2) 0.0237(9) Uani 1 1 d . . . . .
N4 N 0.2031(2) 0.8039(2) 0.5629(2) 0.0222(9) Uani 1 1 d . . . . .
O1 O 0.43814(16) 0.72665(17) 0.59518(15) 0.0170(7) Uani 1 1 d . . . . .
O2 O 0.34086(16) 0.71102(17) 0.67426(16) 0.0203(7) Uani 1 1 d . . . . .
O3 O 0.34281(16) 0.82689(16) 0.59747(15) 0.0184(7) Uani 1 1 d . . . . .
O4 O 0.31636(16) 0.70395(17) 0.54705(16) 0.0202(7) Uani 1 1 d . . . . .
O5 O 0.47101(17) 0.86933(17) 0.63406(17) 0.0224(7) Uani 1 1 d . . . . .
O6 O 0.46088(17) 0.84864(18) 0.52033(17) 0.0239(8) Uani 1 1 d . . . . .
O7 O 0.35378(16) 0.85156(17) 0.73075(16) 0.0215(7) Uani 1 1 d . . . . .
O8 O 0.24483(17) 0.81452(18) 0.69833(17) 0.0243(8) Uani 1 1 d . . . . .
O9 O 0.41149(17) 0.59815(18) 0.52472(17) 0.0237(8) Uani 1 1 d . . . . .
O10 O 0.42557(17) 0.70405(18) 0.46166(17) 0.0247(8) Uani 1 1 d . . . . .
O11 O 0.29545(16) 0.57959(17) 0.61667(17) 0.0231(8) Uani 1 1 d . . . . .
O12 O 0.21350(16) 0.66955(18) 0.63522(17) 0.0240(8) Uani 1 1 d . . . . .
Co1 Co 0.40410(3) 0.79035(3) 0.66272(3) 0.01948(17) Uani 1 1 d . . . . .
Co2 Co 0.37388(3) 0.64871(3) 0.60469(3) 0.01973(17) Uani 1 1 d . . . . .
Co3 Co 0.38578(3) 0.77318(3) 0.52737(3) 0.02031(17) Uani 1 1 d . . . . .
Co4 Co 0.27464(3) 0.75543(3) 0.61855(3) 0.02032(17) Uani 1 1 d . . . . .
C2 C 0.5486(3) 0.9296(3) 0.5608(3) 0.0343(13) Uani 0.810(4) 1 d . . P A 1
C4 C 0.2557(3) 0.8960(3) 0.7903(3) 0.0297(12) Uani 0.810(4) 1 d . . P A 1
C6 C 0.4529(3) 0.5871(3) 0.4122(3) 0.0381(14) Uani 0.810(4) 1 d . . P A 1
H6A H 0.4153 0.5823 0.3789 0.057 Uiso 0.810(4) 1 calc R U P A 1
H6B H 0.4666 0.5371 0.4282 0.057 Uiso 0.810(4) 1 calc R U P A 1
H6C H 0.4930 0.6118 0.3911 0.057 Uiso 0.810(4) 1 calc R U P A 1
C8 C 0.1792(3) 0.5423(3) 0.6375(3) 0.0337(13) Uani 0.810(4) 1 d . . P A 1
H8A H 0.1933 0.4967 0.6132 0.051 Uiso 0.810(4) 1 calc R U P A 1
H8B H 0.1350 0.5606 0.6189 0.051 Uiso 0.810(4) 1 calc R U P A 1
H8C H 0.1734 0.5309 0.6857 0.051 Uiso 0.810(4) 1 calc R U P A 1
F1 F 0.6054(2) 0.8971(3) 0.5875(3) 0.0577(14) Uani 0.810(4) 1 d . . P A 1
F2 F 0.5402(3) 0.9946(2) 0.5912(2) 0.0556(13) Uani 0.810(4) 1 d . . P A 1
F3 F 0.5617(2) 0.9421(3) 0.4963(2) 0.0496(12) Uani 0.810(4) 1 d . . P A 1
F4 F 0.2179(3) 0.9482(3) 0.7674(2) 0.084(2) Uani 0.810(4) 1 d . . P A 1
F5 F 0.2993(3) 0.9231(4) 0.8322(3) 0.108(3) Uani 0.810(4) 1 d . . P A 1
F6 F 0.2147(4) 0.8549(3) 0.8281(3) 0.113(3) Uani 0.810(4) 1 d . . P A 1
C2A C 0.5486(3) 0.9296(3) 0.5608(3) 0.0343(13) Uani 0.190(4) 1 d . . P A 2
H2A1 H 0.5650 0.9492 0.6044 0.051 Uiso 0.190(4) 1 calc R U P A 2
H2A2 H 0.5862 0.9015 0.5387 0.051 Uiso 0.190(4) 1 calc R U P A 2
H2A3 H 0.5344 0.9714 0.5317 0.051 Uiso 0.190(4) 1 calc R U P A 2
C4A C 0.2557(3) 0.8960(3) 0.7903(3) 0.0297(12) Uani 0.190(4) 1 d . . P A 2
H4A1 H 0.2049 0.8925 0.7874 0.045 Uiso 0.190(4) 1 calc R U P A 2
H4A2 H 0.2700 0.9485 0.7851 0.045 Uiso 0.190(4) 1 calc R U P A 2
H4A3 H 0.2713 0.8771 0.8344 0.045 Uiso 0.190(4) 1 calc R U P A 2
C6A C 0.4529(3) 0.5871(3) 0.4122(3) 0.0381(14) Uani 0.190(4) 1 d . . P A 2
C8A C 0.1792(3) 0.5423(3) 0.6375(3) 0.0337(13) Uani 0.190(4) 1 d . . P A 2
F1A F 0.1967(9) 0.5009(10) 0.6812(14) 0.072(8) Uani 0.190(4) 1 d . . P A 2
F2A F 0.1192(7) 0.5715(8) 0.6397(8) 0.028(4) Uani 0.190(4) 1 d . U P A 2
F3A F 0.1822(8) 0.5047(11) 0.5785(10) 0.052(5) Uani 0.190(4) 1 d . U P A 2
F4A F 0.4907(8) 0.5348(9) 0.4303(9) 0.037(5) Uani 0.190(4) 1 d . . P A 2
F5A F 0.3879(11) 0.5438(15) 0.3979(12) 0.075(8) Uani 0.190(4) 1 d . . P A 2
F6A F 0.4656(16) 0.6200(10) 0.3621(9) 0.075(9) Uani 0.190(4) 1 d . . P A 2

loop_
_atom_site_aniso_label
_atom_site_aniso_U_11
_atom_site_aniso_U_22
_atom_site_aniso_U_33
_atom_site_aniso_U_23
_atom_site_aniso_U_13
_atom_site_aniso_U_12
C1 0.022(3) 0.020(2) 0.030(3) 0.003(2) 0.000(2) 0.003(2)
C3 0.027(3) 0.022(2) 0.027(3) 0.003(2) 0.002(2) 0.007(2)
C5 0.021(3) 0.029(3) 0.026(3) -0.002(2) -0.002(2) 0.003(2)
C7 0.022(3) 0.028(3) 0.020(3) 0.000(2) -0.005(2) 0.001(2)
C9 0.024(3) 0.027(3) 0.037(3) 0.002(2) -0.004(2) -0.002(2)
C10 0.024(3) 0.039(3) 0.037(3) 0.002(3) -0.005(2) 0.002(2)
C11 0.033(3) 0.042(3) 0.027(3) -0.007(3) -0.014(3) 0.012(3)
C12 0.026(3) 0.041(3) 0.019(3) 0.001(2) 0.004(2) 0.004(2)
C13 0.023(3) 0.030(3) 0.029(3) -0.003(2) 0.002(2) 0.006(2)
C14 0.021(3) 0.019(2) 0.026(3) -0.001(2) 0.003(2) 0.001(2)
C15 0.024(3) 0.026(3) 0.029(3) -0.003(2) 0.000(2) 0.003(2)
C16 0.031(3) 0.025(2) 0.024(3) 0.000(2) -0.006(2) 0.001(2)
C17 0.034(3) 0.029(3) 0.035(3) 0.011(2) 0.001(3) -0.005(2)
C18 0.025(3) 0.029(3) 0.032(3) 0.008(2) 0.004(2) 0.000(2)
C19 0.029(3) 0.027(3) 0.049(4) 0.006(3) -0.012(3) -0.003(2)
C20 0.051(4) 0.029(3) 0.073(5) 0.016(3) -0.025(4) -0.003(3)
C21 0.035(3) 0.053(4) 0.040(4) 0.025(3) -0.010(3) -0.004(3)
C22 0.035(3) 0.056(4) 0.030(3) 0.000(3) -0.005(3) -0.001(3)
C23 0.034(3) 0.031(3) 0.030(3) -0.004(2) -0.005(3) 0.008(2)
C24 0.027(3) 0.023(2) 0.027(3) -0.004(2) -0.008(2) 0.001(2)
C25 0.040(3) 0.022(3) 0.033(3) -0.003(2) -0.004(3) 0.006(2)
C26 0.024(3) 0.033(3) 0.030(3) 0.007(2) -0.005(2) 0.009(2)
C27 0.026(3) 0.033(3) 0.028(3) 0.000(2) -0.011(2) -0.006(2)
C28 0.028(3) 0.026(3) 0.026(3) -0.001(2) -0.004(2) 0.005(2)
N1 0.022(2) 0.025(2) 0.019(2) -0.0033(17) -0.0014(18) 0.0020(17)
N2 0.020(2) 0.0190(19) 0.026(2) 0.0009(17) 0.0017(18) 0.0031(16)
N3 0.023(2) 0.025(2) 0.023(2) 0.0034(18) 0.0013(18) 0.0003(18)
N4 0.017(2) 0.027(2) 0.022(2) -0.0008(18) -0.0003(17) 0.0019(17)
O1 0.0172(16) 0.0195(15) 0.0142(17) 0.0021(13) 0.0022(13) 0.0032(13)
O2 0.0162(16) 0.0218(16) 0.0227(19) 0.0002(14) 0.0008(14) 0.0022(13)
O3 0.0183(17) 0.0174(15) 0.0194(17) 0.0003(13) -0.0017(14) 0.0037(13)
O4 0.0165(16) 0.0219(16) 0.0221(18) -0.0005(14) -0.0026(14) 0.0042(13)
O5 0.0217(18) 0.0217(16) 0.024(2) 0.0024(14) -0.0014(15) -0.0042(14)
O6 0.0227(18) 0.0272(18) 0.0219(19) 0.0000(15) 0.0019(15) -0.0012(15)
O7 0.0213(18) 0.0212(16) 0.0220(18) -0.0032(14) -0.0012(14) 0.0030(14)
O8 0.0237(18) 0.0247(17) 0.0243(19) -0.0012(15) 0.0012(16) 0.0071(15)
O9 0.0234(18) 0.0242(17) 0.0235(19) -0.0027(15) 0.0042(15) 0.0023(14)
O10 0.0236(18) 0.0280(19) 0.0223(19) -0.0032(14) -0.0016(15) 0.0019(15)
O11 0.0143(17) 0.0215(17) 0.033(2) 0.0014(14) 0.0020(14) 0.0029(14)
O12 0.0192(17) 0.0231(17) 0.030(2) 0.0011(14) -0.0006(15) 0.0006(14)
Co1 0.0172(3) 0.0207(3) 0.0205(4) -0.0006(3) -0.0012(3) 0.0016(3)
Co2 0.0174(3) 0.0182(3) 0.0235(4) 0.0002(3) 0.0002(3) 0.0020(3)
Co3 0.0205(3) 0.0210(3) 0.0194(4) 0.0007(3) -0.0004(3) 0.0021(3)
Co4 0.0159(3) 0.0211(3) 0.0240(4) -0.0005(3) -0.0008(3) 0.0027(3)
C2 0.036(3) 0.034(3) 0.032(3) 0.002(3) -0.005(3) -0.008(3)
C4 0.028(3) 0.039(3) 0.022(3) -0.005(2) -0.002(2) 0.009(2)
C6 0.042(4) 0.035(3) 0.038(4) -0.010(3) -0.001(3) 0.009(3)
C8 0.022(3) 0.026(3) 0.053(4) -0.004(3) 0.004(3) 0.002(2)
F1 0.026(2) 0.067(3) 0.081(4) 0.022(3) -0.013(2) -0.013(2)
F2 0.076(3) 0.036(2) 0.055(3) -0.005(2) 0.013(2) -0.025(2)
F3 0.050(3) 0.067(3) 0.032(2) 0.002(2) 0.008(2) -0.026(2)
F4 0.119(5) 0.085(4) 0.047(3) -0.015(3) -0.014(3) 0.081(4)
F5 0.045(3) 0.187(7) 0.092(4) -0.112(5) -0.026(3) 0.047(4)
F6 0.186(7) 0.058(3) 0.095(5) -0.022(3) 0.108(5) -0.017(4)
C2A 0.036(3) 0.034(3) 0.032(3) 0.002(3) -0.005(3) -0.008(3)
C4A 0.028(3) 0.039(3) 0.022(3) -0.005(2) -0.002(2) 0.009(2)
C6A 0.042(4) 0.035(3) 0.038(4) -0.010(3) -0.001(3) 0.009(3)
C8A 0.022(3) 0.026(3) 0.053(4) -0.004(3) 0.004(3) 0.002(2)
F1A 0.020(9) 0.045(11) 0.15(2) 0.068(14) 0.001(11) -0.006(8)
F2A 0.010(7) 0.022(7) 0.053(10) -0.001(7) 0.015(6) -0.007(6)
F3A 0.011(7) 0.066(11) 0.079(12) -0.034(9) 0.007(8) -0.013(7)
F4A 0.022(9) 0.042(10) 0.048(11) -0.019(8) 0.004(8) 0.010(7)
F5A 0.054(13) 0.101(18) 0.070(15) -0.058(14) -0.002(11) 0.008(12)
F6A 0.18(3) 0.024(9) 0.017(10) 0.008(8) 0.037(13) 0.030(12)

loop_
_atom_type_symbol
_atom_type_description
_atom_type_scat_dispersion_real
_atom_type_scat_dispersion_imag
_atom_type_scat_source
C C 0.0033 0.0016 'International Tables Vol C Tables 4.2.6.8 and 6.1.1.4'
H H 0.0000 0.0000 'International Tables Vol C Tables 4.2.6.8 and 6.1.1.4'
N N 0.0061 0.0033 'International Tables Vol C Tables 4.2.6.8 and 6.1.1.4'
O O 0.0106 0.0060 'International Tables Vol C Tables 4.2.6.8 and 6.1.1.4'
F F 0.0171 0.0103 'International Tables Vol C Tables 4.2.6.8 and 6.1.1.4'
Co Co 0.3494 0.9721 'International Tables Vol C Tables 4.2.6.8 and 6.1.1.4'

loop_
_geom_angle_atom_site_label_1
_geom_angle_atom_site_label_2
_geom_angle_atom_site_label_3
_geom_angle
O6 C1 O5 130.7(5)
O6 C1 C2A 115.5(5)
O5 C1 C2A 113.7(4)
O6 C1 C2 115.5(5)
O5 C1 C2 113.7(4)
O8 C3 O7 130.8(5)
O8 C3 C4A 113.9(4)
O7 C3 C4A 115.3(5)
O8 C3 C4 113.9(4)
O7 C3 C4 115.3(5)
O9 C5 O10 129.0(5)
O9 C5 C6A 115.9(4)
O10 C5 C6A 115.1(5)
O9 C5 C6 115.9(4)
O10 C5 C6 115.1(5)
O11 C7 O12 128.2(4)
O11 C7 C8A 116.5(4)
O12 C7 C8A 115.3(4)
O11 C7 C8 116.5(4)
O12 C7 C8 115.3(4)
N1 C9 C10 122.8(5)
N1 C9 H9 118.6
C10 C9 H9 118.6
C9 C10 C11 119.0(5)
C9 C10 H10 120.5
C11 C10 H10 120.5
C12 C11 C10 118.7(5)
C12 C11 H11 120.6
C10 C11 H11 120.6
C13 C12 C11 118.9(5)
C13 C12 H12 120.5
C11 C12 H12 120.5
N1 C13 C12 123.7(5)
N1 C13 H13 118.1
C12 C13 H13 118.1
N2 C14 C15 123.0(4)
N2 C14 H14 118.5
C15 C14 H14 118.5
C16 C15 C14 119.6(5)
C16 C15 H15 120.2
C14 C15 H15 120.2
C15 C16 C17 117.9(5)
C15 C16 H16 121.0
C17 C16 H16 121.0
C18 C17 C16 119.2(5)
C18 C17 H17 120.4
C16 C17 H17 120.4
N2 C18 C17 123.3(5)
N2 C18 H18 118.3
C17 C18 H18 118.3
N3 C19 C20 122.8(5)
N3 C19 H19 118.6
C20 C19 H19 118.6
C19 C20 C21 119.1(5)
C19 C20 H20 120.5
C21 C20 H20 120.5
C22 C21 C20 119.0(5)
C22 C21 H21 120.5
C20 C21 H21 120.5
C23 C22 C21 118.5(6)
C23 C22 H22 120.7
C21 C22 H22 120.7
N3 C23 C22 122.9(5)
N3 C23 H23 118.5
C22 C23 H23 118.5
N4 C24 C25 122.5(5)
N4 C24 H24 118.7
C25 C24 H24 118.7
C26 C25 C24 119.1(5)
C26 C25 H25 120.5
C24 C25 H25 120.5
C25 C26 C27 119.0(5)
C25 C26 H26 120.5
C27 C26 H26 120.5
C26 C27 C28 119.0(5)
C26 C27 H27 120.5
C28 C27 H27 120.5
N4 C28 C27 122.6(5)
N4 C28 H28 118.7
C27 C28 H28 118.7
C13 N1 C9 116.8(4)
C13 N1 Co1 119.7(3)
C9 N1 Co1 123.3(3)
C18 N2 C14 116.9(4)
C18 N2 Co2 122.6(3)
C14 N2 Co2 120.5(3)
C19 N3 C23 117.7(4)
C19 N3 Co3 120.9(4)
C23 N3 Co3 121.4(3)
C28 N4 C24 117.8(4)
C28 N4 Co4 122.7(3)
C24 N4 Co4 119.5(3)
Co2 O1 Co3 92.59(14)
Co2 O1 Co1 98.50(14)
Co3 O1 Co1 93.04(13)
Co4 O2 Co2 92.90(14)
Co4 O2 Co1 92.96(14)
Co2 O2 Co1 97.88(14)
Co1 O3 Co4 92.96(13)
Co1 O3 Co3 93.05(13)
Co4 O3 Co3 97.22(14)
Co3 O4 Co4 98.10(14)
Co3 O4 Co2 92.95(14)
Co4 O4 Co2 93.03(14)
C1 O5 Co1 120.7(3)
C1 O6 Co3 120.6(3)
C3 O7 Co1 120.1(3)
C3 O8 Co4 121.0(3)
C5 O9 Co2 121.5(3)
C5 O10 Co3 121.9(3)
C7 O11 Co2 122.3(3)
C7 O12 Co4 121.9(3)
O3 Co1 O1 86.59(13)
O3 Co1 O2 86.39(14)
O1 Co1 O2 81.76(13)
O3 Co1 N1 177.17(15)
O1 Co1 N1 96.24(15)
O2 Co1 N1 93.81(15)
O3 Co1 O7 88.13(13)
O1 Co1 O7 171.20(14)
O2 Co1 O7 90.90(13)
N1 Co1 O7 89.04(15)
O3 Co1 O5 88.02(13)
O1 Co1 O5 89.99(14)
O2 Co1 O5 170.29(14)
N1 Co1 O5 92.16(15)
O7 Co1 O5 96.86(13)
O3 Co1 Co4 43.67(10)
O1 Co1 Co4 87.30(10)
O2 Co1 Co4 43.25(10)
N1 Co1 Co4 136.08(12)
O7 Co1 Co4 84.02(9)
O5 Co1 Co4 131.69(10)
O3 Co1 Co3 43.63(9)
O1 Co1 Co3 43.48(9)
O2 Co1 Co3 87.16(10)
N1 Co1 Co3 139.19(12)
O7 Co1 Co3 131.76(10)
O5 Co1 Co3 83.31(10)
Co4 Co1 Co3 62.47(2)
O3 Co1 Co2 84.36(9)
O1 Co1 Co2 40.74(9)
O2 Co1 Co2 41.04(9)
N1 Co1 Co2 97.65(11)
O7 Co1 Co2 131.62(10)
O5 Co1 Co2 130.39(10)
Co4 Co1 Co2 58.45(2)
Co3 Co1 Co2 58.28(2)
O4 Co2 O1 86.50(13)
O4 Co2 O2 86.21(14)
O1 Co2 O2 81.82(13)
O4 Co2 O9 88.27(14)
O1 Co2 O9 90.95(13)
O2 Co2 O9 171.15(14)
O4 Co2 O11 87.06(13)
O1 Co2 O11 170.88(13)
O2 Co2 O11 91.31(14)
O9 Co2 O11 95.31(14)
O4 Co2 N2 178.86(15)
O1 Co2 N2 94.10(15)
O2 Co2 N2 94.84(15)
O9 Co2 N2 90.75(15)
O11 Co2 N2 92.45(15)
O4 Co2 Co3 43.40(10)
O1 Co2 Co3 43.72(9)
O2 Co2 Co3 87.52(10)
O9 Co2 Co3 83.72(10)
O11 Co2 Co3 130.42(10)
N2 Co2 Co3 137.05(12)
O4 Co2 Co4 43.45(10)
O1 Co2 Co4 87.40(9)
O2 Co2 Co4 43.30(10)
O9 Co2 Co4 131.71(10)
O11 Co2 Co4 83.48(9)
N2 Co2 Co4 137.52(12)
Co3 Co2 Co4 62.65(2)
O4 Co2 Co1 84.18(10)
O1 Co2 Co1 40.76(9)
O2 Co2 Co1 41.08(10)
O9 Co2 Co1 131.37(10)
O11 Co2 Co1 131.95(10)
N2 Co2 Co1 96.91(12)
Co3 Co2 Co1 58.66(2)
Co4 Co2 Co1 58.54(2)
O4 Co3 O1 86.74(13)
O4 Co3 O3 82.40(14)
O1 Co3 O3 86.28(13)
O4 Co3 O10 90.11(14)
O1 Co3 O10 89.14(13)
O3 Co3 O10 171.42(14)
O4 Co3 N3 93.76(15)
O1 Co3 N3 179.50(16)
O3 Co3 N3 93.87(15)
O10 Co3 N3 90.78(15)
O4 Co3 O6 171.96(14)
O1 Co3 O6 87.61(14)
O3 Co3 O6 91.54(13)
O10 Co3 O6 95.51(14)
N3 Co3 O6 91.91(15)
O4 Co3 Co2 43.65(9)
O1 Co3 Co2 43.70(10)
O3 Co3 Co2 87.97(9)
O10 Co3 Co2 83.72(10)
N3 Co3 Co2 136.78(12)
O6 Co3 Co2 131.25(10)
O4 Co3 Co1 87.84(10)
O1 Co3 Co1 43.48(9)
O3 Co3 Co1 43.32(9)
O10 Co3 Co1 132.62(10)
N3 Co3 Co1 136.60(12)
O6 Co3 Co1 84.13(10)
Co2 Co3 Co1 63.06(2)
O4 Co3 Co4 41.03(10)
O1 Co3 Co4 84.33(9)
O3 Co3 Co4 41.39(10)
O10 Co3 Co4 130.89(10)
N3 Co3 Co4 96.10(12)
O6 Co3 Co4 132.56(10)
Co2 Co3 Co4 58.79(2)
Co1 Co3 Co4 58.72(2)
O2 Co4 O4 86.78(13)
O2 Co4 O3 86.63(13)
O4 Co4 O3 82.24(13)
O2 Co4 O12 88.82(14)
O4 Co4 O12 90.08(14)
O3 Co4 O12 171.27(13)
O2 Co4 N4 177.80(15)
O4 Co4 N4 95.41(15)
O3 Co4 N4 93.86(15)
O12 Co4 N4 90.97(15)
O2 Co4 O8 87.36(13)
O4 Co4 O8 171.33(14)
O3 Co4 O8 91.04(14)
O12 Co4 O8 96.19(14)
N4 Co4 O8 90.49(15)
O2 Co4 Co2 43.80(9)
O4 Co4 Co2 43.52(9)
O3 Co4 Co2 87.79(9)
O12 Co4 Co2 83.78(9)
N4 Co4 Co2 138.34(12)
O8 Co4 Co2 131.14(10)
O2 Co4 Co1 43.80(10)
O4 Co4 Co1 87.78(10)
O3 Co4 Co1 43.37(9)
O12 Co4 Co1 132.61(10)
N4 Co4 Co1 136.36(12)
O8 Co4 Co1 83.57(10)
Co2 Co4 Co1 63.01(2)
O2 Co4 Co3 84.60(10)
O4 Co4 Co3 40.87(10)
O3 Co4 Co3 41.40(9)
O12 Co4 Co3 130.70(10)
N4 Co4 Co3 97.19(12)
O8 Co4 Co3 132.05(10)
Co2 Co4 Co3 58.57(2)
Co1 Co4 Co3 58.80(2)
F2 C2 F3 108.4(5)
F2 C2 F1 107.4(5)
F3 C2 F1 107.3(5)
F2 C2 C1 111.7(5)
F3 C2 C1 113.6(5)
F1 C2 C1 108.2(4)
F4 C4 F5 109.3(6)
F4 C4 F6 105.6(6)
F5 C4 F6 103.7(6)
F4 C4 C3 112.4(5)
F5 C4 C3 114.3(5)
F6 C4 C3 110.8(5)
C5 C6 H6A 109.5
C5 C6 H6B 109.5
H6A C6 H6B 109.5
C5 C6 H6C 109.5
H6A C6 H6C 109.5
H6B C6 H6C 109.5
C7 C8 H8A 109.5
C7 C8 H8B 109.5
H8A C8 H8B 109.5
C7 C8 H8C 109.5
H8A C8 H8C 109.5
H8B C8 H8C 109.5
C1 C2A H2A1 109.5
C1 C2A H2A2 109.5
H2A1 C2A H2A2 109.5
C1 C2A H2A3 109.5
H2A1 C2A H2A3 109.5
H2A2 C2A H2A3 109.5
C3 C4A H4A1 109.5
C3 C4A H4A2 109.5
H4A1 C4A H4A2 109.5
C3 C4A H4A3 109.5
H4A1 C4A H4A3 109.5
H4A2 C4A H4A3 109.5
F6A C6A F4A 119.9(15)
F6A C6A F5A 105.7(18)
F4A C6A F5A 99.0(13)
F6A C6A C5 116.3(9)
F4A C6A C5 112.1(9)
F5A C6A C5 99.4(8)
F1A C8A F2A 119.3(13)
F1A C8A F3A 108.0(16)
F2A C8A F3A 105.9(11)
F1A C8A C7 108.6(10)
F2A C8A C7 110.7(7)
F3A C8A C7 102.9(8)

loop_
_geom_bond_atom_site_label_1
_geom_bond_atom_site_label_2
_geom_bond_distance
C1 O6 1.253(6)
C1 O5 1.258(6)
C1 C2A 1.528(7)
C1 C2 1.528(7)
C3 O8 1.253(6)
C3 O7 1.261(6)
C3 C4A 1.523(7)
C3 C4 1.523(7)
C5 O9 1.258(6)
C5 O10 1.262(6)
C5 C6A 1.527(7)
C5 C6 1.527(7)
C7 O11 1.260(6)
C7 O12 1.270(6)
C7 C8A 1.519(7)
C7 C8 1.519(7)
C9 N1 1.350(6)
C9 C10 1.366(7)
C9 H9 0.9500
C10 C11 1.385(8)
C10 H10 0.9500
C11 C12 1.370(8)
C11 H11 0.9500
C12 C13 1.363(7)
C12 H12 0.9500
C13 N1 1.339(6)
C13 H13 0.9500
C14 N2 1.345(6)
C14 C15 1.380(7)
C14 H14 0.9500
C15 C16 1.377(7)
C15 H15 0.9500
C16 C17 1.388(7)
C16 H16 0.9500
C17 C18 1.377(7)
C17 H17 0.9500
C18 N2 1.344(6)
C18 H18 0.9500
C19 N3 1.341(6)
C19 C20 1.370(8)
C19 H19 0.9500
C20 C21 1.383(9)
C20 H20 0.9500
C21 C22 1.380(8)
C21 H21 0.9500
C22 C23 1.376(8)
C22 H22 0.9500
C23 N3 1.347(6)
C23 H23 0.9500
C24 N4 1.347(6)
C24 C25 1.378(7)
C24 H24 0.9500
C25 C26 1.372(7)
C25 H25 0.9500
C26 C27 1.378(7)
C26 H26 0.9500
C27 C28 1.379(7)
C27 H27 0.9500
C28 N4 1.337(6)
C28 H28 0.9500
N1 Co1 1.968(4)
N2 Co2 1.967(4)
N3 Co3 1.953(4)
N4 Co4 1.958(4)
O1 Co2 1.867(3)
O1 Co3 1.867(3)
O1 Co1 1.868(3)
O2 Co4 1.858(3)
O2 Co2 1.875(3)
O2 Co1 1.877(3)
O3 Co1 1.862(3)
O3 Co4 1.872(3)
O3 Co3 1.873(3)
O4 Co3 1.857(3)
O4 Co4 1.863(3)
O4 Co2 1.866(3)
O5 Co1 1.987(3)
O6 Co3 1.976(3)
O7 Co1 1.981(3)
O8 Co4 1.977(3)
O9 Co2 1.954(3)
O10 Co3 1.944(3)
O11 Co2 1.960(3)
O12 Co4 1.956(3)
Co1 Co4 2.7079(9)
Co1 Co3 2.7101(9)
Co1 Co2 2.8288(9)
Co2 Co3 2.6992(9)
Co2 Co4 2.7054(9)
Co3 Co4 2.8097(9)
C2 F2 1.314(7)
C2 F3 1.315(7)
C2 F1 1.342(7)
C4 F4 1.263(6)
C4 F5 1.271(7)
C4 F6 1.308(7)
C6 H6A 0.9800
C6 H6B 0.9800
C6 H6C 0.9800
C8 H8A 0.9800
C8 H8B 0.9800
C8 H8C 0.9800
C2A H2A1 0.9800
C2A H2A2 0.9800
C2A H2A3 0.9800
C4A H4A1 0.9800
C4A H4A2 0.9800
C4A H4A3 0.9800
C6A F6A 1.174(17)
C6A F4A 1.233(17)
C6A F5A 1.50(2)
C8A F1A 1.183(19)
C8A F2A 1.265(14)
C8A F3A 1.343(18)
